data_2205546
loop_
_publ_author_name
'Quail, J. Wilson'
'Das, Umashankar'
'Dimmock, Jonathan R.'

_publ_section_title
;
 2,6-Bis(4-nitrobenzylidene)cyclohexanone
;
_journal_issue 4
_journal_name_full 'Acta Crystallographica Section E'
_journal_page_first o1150
_journal_page_last o1152
_journal_paper_doi 10.1107/S1600536805008871
_journal_volume 61
_journal_year 2005
_chemical_formula_iupac 'C20 H16 N2 O5'
_chemical_formula_moiety 'C20 H16 N2 O5'
_chemical_formula_sum 'C20 H16 N2 O5'
_chemical_formula_weight 364.35
_chemical_name_systematic
;
2,6-Bis(4-nitrobenzylidene)cyclohexanone
;
_space_group_IT_number 2
_symmetry_cell_setting triclinic
_symmetry_space_group_name_Hall '-P 1'
_symmetry_space_group_name_H-M 'P -1'
_atom_sites_solution_hydrogens geom
_atom_sites_solution_primary direct
_atom_sites_solution_secondary difmap
_audit_creation_method SHELXL-97
_cell_angle_alpha 77.537(4)
_cell_angle_beta 89.546(3)
_cell_angle_gamma 65.600(3)
_cell_formula_units_Z 2
_cell_length_a 7.5132(5)
_cell_length_b 7.8133(3)
_cell_length_c 16.1313(11)
_cell_measurement_reflns_used 3465
_cell_measurement_temperature 123(2)
_cell_measurement_theta_max 27.485
_cell_measurement_theta_min 0.998
_cell_volume 838.53(9)
_computing_cell_refinement 'SCALEPACK (Otwinowski & Minor, 1997)'
_computing_data_collection 'COLLECT (Nonius, 1998)'
_computing_data_reduction 'SCALEPACK and DEMZO (Otwinowski & Minor, 1997)'
_computing_molecular_graphics 'ORTEP-3 for Windows (Farrugia, 1997) and PLATON (Spek, 2003)'
_computing_publication_material PLATON
_computing_structure_refinement 'SHELXL97 (Sheldrick, 1997)'
_computing_structure_solution 'SIR97 (Altomare et al., 1999)'
_diffrn_ambient_temperature 123(2)
_diffrn_detector_area_resol_mean 9
_diffrn_measured_fraction_theta_full 0.996
_diffrn_measured_fraction_theta_max 0.996
_diffrn_measurement_device 'Bruker--Nonius KappaCCD'
_diffrn_measurement_method '\f scans and \w scans with \k offsets'
_diffrn_radiation_monochromator 'horizonally mounted graphite crystal'
_diffrn_radiation_source 'fine-focus sealed tube'
_diffrn_radiation_type MoK\a
_diffrn_radiation_wavelength 0.71073
_diffrn_reflns_av_R_equivalents 0.0404
_diffrn_reflns_av_sigmaI/netI 0.0589
_diffrn_reflns_limit_h_max 9
_diffrn_reflns_limit_h_min -9
_diffrn_reflns_limit_k_max 9
_diffrn_reflns_limit_k_min -9
_diffrn_reflns_limit_l_max 19
_diffrn_reflns_limit_l_min -19
_diffrn_reflns_number 6036
_diffrn_reflns_theta_full 26.02
_diffrn_reflns_theta_max 26.02
_diffrn_reflns_theta_min 2.60
_diffrn_standards_decay_% 0
_diffrn_standards_interval_count 0
_diffrn_standards_interval_time 0
_diffrn_standards_number 0
_exptl_absorpt_coefficient_mu 0.105
_exptl_absorpt_correction_type none
_exptl_crystal_colour yellow
_exptl_crystal_density_diffrn 1.443
_exptl_crystal_density_method 'not measured'
_exptl_crystal_description chip
_exptl_crystal_F_000 380
_exptl_crystal_size_max 0.20
_exptl_crystal_size_mid 0.20
_exptl_crystal_size_min 0.10
_refine_diff_density_max 0.219
_refine_diff_density_min -0.234
_refine_ls_extinction_method none
_refine_ls_goodness_of_fit_ref 1.085
_refine_ls_hydrogen_treatment constr
_refine_ls_matrix_type full
_refine_ls_number_parameters 244
_refine_ls_number_reflns 3290
_refine_ls_number_restraints 0
_refine_ls_restrained_S_all 1.085
_refine_ls_R_factor_all 0.0923
_refine_ls_R_factor_gt 0.0560
_refine_ls_shift/su_max 0.000
_refine_ls_shift/su_mean 0.000
_refine_ls_structure_factor_coef Fsqd
_refine_ls_weighting_details 'calc w = 1/[\s^2^(Fo^2^)+(0.0405P)^2^+0.5405P] where P = (Fo^2^+2Fc^2^)/3'
_refine_ls_weighting_scheme calc
_refine_ls_wR_factor_gt 0.1166
_refine_ls_wR_factor_ref 0.1318
_reflns_number_gt 2269
_reflns_number_total 3290
_reflns_threshold_expression I>2\s(I)'
_cod_data_source_file lh6382.cif
_cod_data_source_block I
_cod_database_code 2205546
_cod_database_fobs_code 2205546

loop_
_symmetry_equiv_pos_as_xyz
'x, y, z'
'-x, -y, -z'

loop_
_atom_site_label
_atom_site_fract_x
_atom_site_fract_y
_atom_site_fract_z
_atom_site_U_iso_or_equiv
_atom_site_adp_type
_atom_site_calc_flag
_atom_site_refinement_flags
_atom_site_occupancy
_atom_site_type_symbol
N1 0.0681(3) 1.7487(3) -0.05556(14) 0.0305(5) Uani d . 1 N
N2 0.7667(3) -0.2858(3) 0.54152(15) 0.0329(5) Uani d . 1 N
O1 0.8903(3) 0.6576(2) 0.21953(11) 0.0349(4) Uani d . 1 O
O2 0.0962(3) 1.7948(3) -0.13095(12) 0.0400(5) Uani d . 1 O
O3 -0.0683(3) 1.8528(3) -0.02139(12) 0.0406(5) Uani d . 1 O
O4 0.7813(3) -0.4259(3) 0.51450(14) 0.0462(5) Uani d . 1 O
O5 0.7409(3) -0.2768(3) 0.61623(13) 0.0451(5) Uani d . 1 O
C1 0.7216(4) 0.6939(3) 0.23865(15) 0.0269(6) Uani d . 1 C
C2 0.6772(4) 0.5435(3) 0.29781(15) 0.0270(6) Uani d . 1 C
C3 0.4812(4) 0.6076(4) 0.33411(19) 0.0387(7) Uani d . 1 C
H3A 0.4868 0.6617 0.3836 0.046 Uiso calc R 1 H
H3E 0.4500 0.4949 0.3541 0.046 Uiso calc R 1 H
C4 0.3219(4) 0.7589(4) 0.2673(2) 0.0448(8) Uani d . 1 C
H4A 0.1931 0.7952 0.2912 0.054 Uiso calc R 1 H
H4E 0.3168 0.7051 0.2177 0.054 Uiso calc R 1 H
C5 0.3622(4) 0.9368(4) 0.23892(18) 0.0340(6) Uani d . 1 C
H5A 0.2576 1.0335 0.1949 0.041 Uiso calc R 1 H
H5E 0.3587 0.9948 0.2881 0.041 Uiso calc R 1 H
C6 0.5577(4) 0.8898(3) 0.20344(15) 0.0263(5) Uani d . 1 C
C7 0.5960(4) 1.0066(3) 0.13852(15) 0.0264(5) Uani d . 1 C
H7 0.7253 0.9576 0.1212 0.032 Uiso calc R 1 H
C8 0.4607(4) 1.2015(3) 0.09132(15) 0.0250(5) Uani d . 1 C
C9 0.4714(4) 1.2527(3) 0.00324(16) 0.0266(5) Uani d . 1 C
H9 0.5681 1.1641 -0.0236 0.032 Uiso calc R 1 H
C10 0.3418(4) 1.4319(3) -0.04527(16) 0.0279(6) Uani d . 1 C
H10 0.3474 1.4661 -0.1051 0.033 Uiso calc R 1 H
C11 0.2051(3) 1.5588(3) -0.00451(16) 0.0261(5) Uani d . 1 C
C12 0.1935(4) 1.5166(4) 0.08247(16) 0.0295(6) Uani d . 1 C
H12 0.0990 1.6077 0.1090 0.035 Uiso calc R 1 H
C13 0.3238(4) 1.3370(4) 0.13013(16) 0.0294(6) Uani d . 1 C
H13 0.3197 1.3060 0.1902 0.035 Uiso calc R 1 H
C14 0.8093(4) 0.3596(3) 0.31124(15) 0.0284(6) Uani d . 1 C
H14 0.9219 0.3339 0.2803 0.034 Uiso calc R 1 H
C15 0.7955(3) 0.1932(3) 0.36995(15) 0.0261(5) Uani d . 1 C
C16 0.8361(4) 0.0216(3) 0.34457(17) 0.0297(6) Uani d . 1 C
H16 0.8709 0.0125 0.2884 0.036 Uiso calc R 1 H
C17 0.8262(4) -0.1352(4) 0.40032(17) 0.0315(6) Uani d . 1 C
H17 0.8530 -0.2513 0.3827 0.038 Uiso calc R 1 H
C18 0.7769(4) -0.1206(3) 0.48175(16) 0.0280(6) Uani d . 1 C
C19 0.7376(4) 0.0456(3) 0.50987(16) 0.0299(6) Uani d . 1 C
H19 0.7053 0.0521 0.5665 0.036 Uiso calc R 1 H
C20 0.7465(4) 0.2023(3) 0.45340(16) 0.0291(6) Uani d . 1 C
H20 0.7190 0.3178 0.4715 0.035 Uiso calc R 1 H

loop_
_atom_site_aniso_label
_atom_site_aniso_U_11
_atom_site_aniso_U_22
_atom_site_aniso_U_33
_atom_site_aniso_U_12
_atom_site_aniso_U_13
_atom_site_aniso_U_23
N1 0.0282(12) 0.0302(11) 0.0336(13) -0.0148(10) -0.0013(10) -0.0031(10)
N2 0.0311(12) 0.0278(11) 0.0402(14) -0.0144(10) -0.0006(10) -0.0047(10)
O1 0.0281(10) 0.0384(10) 0.0329(11) -0.0121(8) 0.0073(8) -0.0020(8)
O2 0.0381(11) 0.0435(11) 0.0310(11) -0.0168(9) -0.0009(8) 0.0055(8)
O3 0.0381(11) 0.0318(10) 0.0458(12) -0.0083(9) 0.0049(9) -0.0101(9)
O4 0.0547(13) 0.0316(10) 0.0606(14) -0.0233(9) 0.0136(11) -0.0168(10)
O5 0.0659(14) 0.0423(11) 0.0322(11) -0.0317(11) -0.0016(10) -0.0004(9)
C1 0.0266(14) 0.0346(14) 0.0209(13) -0.0135(11) 0.0044(10) -0.0080(10)
C2 0.0284(13) 0.0281(13) 0.0233(13) -0.0109(11) 0.0041(10) -0.0056(10)
C3 0.0320(15) 0.0299(14) 0.0471(17) -0.0101(12) 0.0150(13) -0.0016(12)
C4 0.0266(15) 0.0356(15) 0.064(2) -0.0120(12) 0.0106(14) 0.0024(14)
C5 0.0274(14) 0.0318(14) 0.0356(15) -0.0092(11) 0.0077(11) -0.0003(11)
C6 0.0291(13) 0.0290(13) 0.0232(13) -0.0140(11) 0.0029(10) -0.0074(10)
C7 0.0247(13) 0.0309(13) 0.0254(13) -0.0123(10) 0.0030(10) -0.0091(11)
C8 0.0278(13) 0.0282(12) 0.0240(13) -0.0169(11) 0.0021(10) -0.0055(10)
C9 0.0261(13) 0.0306(13) 0.0274(14) -0.0152(11) 0.0049(10) -0.0085(11)
C10 0.0305(14) 0.0346(14) 0.0244(13) -0.0199(12) 0.0047(11) -0.0058(11)
C11 0.0244(13) 0.0288(13) 0.0276(13) -0.0149(11) -0.0003(10) -0.0038(10)
C12 0.0300(14) 0.0315(13) 0.0324(15) -0.0168(11) 0.0077(11) -0.0102(11)
C13 0.0357(15) 0.0336(13) 0.0241(13) -0.0195(12) 0.0057(11) -0.0070(11)
C14 0.0269(13) 0.0343(14) 0.0247(13) -0.0132(11) 0.0054(11) -0.0081(11)
C15 0.0231(13) 0.0261(12) 0.0274(13) -0.0080(10) 0.0011(10) -0.0074(10)
C16 0.0274(13) 0.0285(13) 0.0283(14) -0.0064(11) 0.0024(11) -0.0080(11)
C17 0.0329(14) 0.0272(13) 0.0352(15) -0.0112(11) 0.0007(12) -0.0117(11)
C18 0.0264(13) 0.0263(12) 0.0304(14) -0.0118(10) -0.0022(11) -0.0032(11)
C19 0.0334(14) 0.0293(13) 0.0273(14) -0.0128(11) 0.0042(11) -0.0079(11)
C20 0.0341(14) 0.0259(12) 0.0290(14) -0.0124(11) 0.0038(11) -0.0105(10)

loop_
_atom_type_symbol
_atom_type_description
_atom_type_scat_dispersion_real
_atom_type_scat_dispersion_imag
_atom_type_scat_source
C C 0.0033 0.0016 'International Tables Vol C Tables 4.2.6.8 and 6.1.1.4'
H H 0.0000 0.0000 'International Tables Vol C Tables 4.2.6.8 and 6.1.1.4'
N N 0.0061 0.0033 'International Tables Vol C Tables 4.2.6.8 and 6.1.1.4'
O O 0.0106 0.0060 'International Tables Vol C Tables 4.2.6.8 and 6.1.1.4'

loop_
_geom_angle_atom_site_label_1
_geom_angle_atom_site_label_2
_geom_angle_atom_site_label_3
_geom_angle
O3 N1 O2 123.4(2)
O3 N1 C11 118.7(2)
O2 N1 C11 117.9(2)
O4 N2 O5 122.9(2)
O4 N2 C18 118.4(2)
O5 N2 C18 118.6(2)
O1 C1 C2 120.3(2)
O1 C1 C6 120.6(2)
C2 C1 C6 119.0(2)
C14 C2 C1 117.9(2)
C14 C2 C3 124.2(2)
C1 C2 C3 117.8(2)
C2 C3 C4 110.5(2)
C2 C3 H3A 109.6
C4 C3 H3A 109.6
C2 C3 H3E 109.6
C4 C3 H3E 109.6
H3A C3 H3E 108.1
C3 C4 C5 110.3(2)
C3 C4 H4A 109.6
C5 C4 H4A 109.6
C3 C4 H4E 109.6
C5 C4 H4E 109.6
H4A C4 H4E 108.1
C6 C5 C4 111.9(2)
C6 C5 H5A 109.2
C4 C5 H5A 109.2
C6 C5 H5E 109.2
C4 C5 H5E 109.2
H5A C5 H5E 107.9
C7 C6 C5 124.8(2)
C7 C6 C1 116.6(2)
C5 C6 C1 118.5(2)
C6 C7 C8 127.5(2)
C6 C7 H7 116.3
C8 C7 H7 116.3
C13 C8 C9 118.8(2)
C13 C8 C7 123.2(2)
C9 C8 C7 118.0(2)
C10 C9 C8 120.6(2)
C10 C9 H9 119.7
C8 C9 H9 119.7
C11 C10 C9 118.5(2)
C11 C10 H10 120.8
C9 C10 H10 120.8
C10 C11 C12 122.8(2)
C10 C11 N1 118.6(2)
C12 C11 N1 118.6(2)
C11 C12 C13 118.1(2)
C11 C12 H12 120.9
C13 C12 H12 120.9
C12 C13 C8 121.1(2)
C12 C13 H13 119.4
C8 C13 H13 119.4
C2 C14 C15 125.7(2)
C2 C14 H14 117.1
C15 C14 H14 117.1
C16 C15 C20 118.6(2)
C16 C15 C14 121.0(2)
C20 C15 C14 120.5(2)
C17 C16 C15 120.7(2)
C17 C16 H16 119.6
C15 C16 H16 119.6
C18 C17 C16 119.0(2)
C18 C17 H17 120.5
C16 C17 H17 120.5
C17 C18 C19 122.2(2)
C17 C18 N2 119.6(2)
C19 C18 N2 118.2(2)
C18 C19 C20 118.4(2)
C18 C19 H19 120.8
C20 C19 H19 120.8
C19 C20 C15 121.1(2)
C19 C20 H20 119.4
C15 C20 H20 119.4

loop_
_geom_bond_atom_site_label_1
_geom_bond_atom_site_label_2
_geom_bond_distance
N1 O3 1.230(3)
N1 O2 1.234(3)
N1 C11 1.471(3)
N2 O4 1.228(3)
N2 O5 1.232(3)
N2 C18 1.465(3)
O1 C1 1.231(3)
C1 C2 1.496(3)
C1 C6 1.503(3)
C2 C14 1.337(3)
C2 C3 1.505(4)
C3 C4 1.514(4)
C3 H3A 0.9900
C3 H3E 0.9900
C4 C5 1.518(4)
C4 H4A 0.9900
C4 H4E 0.9900
C5 C6 1.501(3)
C5 H5A 0.9900
C5 H5E 0.9900
C6 C7 1.346(3)
C7 C8 1.472(3)
C7 H7 0.9500
C8 C13 1.395(3)
C8 C9 1.402(3)
C9 C10 1.391(3)
C9 H9 0.9500
C10 C11 1.378(3)
C10 H10 0.9500
C11 C12 1.381(3)
C12 C13 1.389(4)
C12 H12 0.9500
C13 H13 0.9500
C14 C15 1.476(3)
C14 H14 0.9500
C15 C16 1.399(3)
C15 C20 1.401(3)
C16 C17 1.383(4)
C16 H16 0.9500
C17 C18 1.378(4)
C17 H17 0.9500
C18 C19 1.383(3)
C19 C20 1.385(4)
C19 H19 0.9500
C20 H20 0.9500

loop_
_geom_hbond_atom_site_label_D
_geom_hbond_atom_site_label_H
_geom_hbond_atom_site_label_A
_geom_hbond_site_symmetry_A
_geom_hbond_distance_DH
_geom_hbond_distance_HA
_geom_hbond_distance_DA
_geom_hbond_angle_DHA
C5 H5A O2 2_585 0.99 2.54 3.441(3) 152
C12 H12 O1 1_465 0.95 2.35 3.192(3) 147
C20 H20 O4 1_565 0.95 2.47 3.368(3) 158

loop_
_geom_torsion_atom_site_label_1
_geom_torsion_atom_site_label_2
_geom_torsion_atom_site_label_3
_geom_torsion_atom_site_label_4
_geom_torsion
O1 C1 C2 C14 -17.0(4)
C6 C1 C2 C14 163.4(2)
O1 C1 C2 C3 166.7(2)
C6 C1 C2 C3 -12.9(3)
C14 C2 C3 C4 -137.1(3)
C1 C2 C3 C4 39.0(3)
C2 C3 C4 C5 -61.9(3)
C3 C4 C5 C6 58.3(3)
C4 C5 C6 C7 144.8(3)
C4 C5 C6 C1 -31.4(3)
O1 C1 C6 C7 12.8(3)
C2 C1 C6 C7 -167.6(2)
O1 C1 C6 C5 -170.7(2)
C2 C1 C6 C5 8.9(3)
C5 C6 C7 C8 1.8(4)
C1 C6 C7 C8 178.0(2)
C6 C7 C8 C13 38.5(4)
C6 C7 C8 C9 -141.9(3)
C13 C8 C9 C10 -3.0(3)
C7 C8 C9 C10 177.3(2)
C8 C9 C10 C11 1.0(3)
C9 C10 C11 C12 1.0(4)
C9 C10 C11 N1 179.9(2)
O3 N1 C11 C10 171.5(2)
O2 N1 C11 C10 -8.2(3)
O3 N1 C11 C12 -9.6(3)
O2 N1 C11 C12 170.7(2)
C10 C11 C12 C13 -1.0(4)
N1 C11 C12 C13 -179.9(2)
C11 C12 C13 C8 -1.1(4)
C9 C8 C13 C12 3.0(4)
C7 C8 C13 C12 -177.3(2)
C1 C2 C14 C15 177.2(2)
C3 C2 C14 C15 -6.7(4)
C2 C14 C15 C16 134.4(3)
C2 C14 C15 C20 -47.4(4)
C20 C15 C16 C17 0.7(4)
C14 C15 C16 C17 178.9(2)
C15 C16 C17 C18 -0.4(4)
C16 C17 C18 C19 -0.3(4)
C16 C17 C18 N2 -179.7(2)
O4 N2 C18 C17 -8.0(3)
O5 N2 C18 C17 173.2(2)
O4 N2 C18 C19 172.6(2)
O5 N2 C18 C19 -6.3(3)
C17 C18 C19 C20 0.7(4)
N2 C18 C19 C20 -179.8(2)
C18 C19 C20 C15 -0.5(4)
C16 C15 C20 C19 -0.2(4)
C14 C15 C20 C19 -178.4(2)
